data_4062504
_journal_name_full Organometallics
_journal_paper_doi 10.1021/om030554l
_journal_year 2004
_chemical_formula_moiety 'C40 H58 N4 Ti3 Tl2'
_chemical_formula_structural 'TL2 TI3 N4 C40 H58'
_chemical_formula_sum 'C40 H58 N4 Ti3 Tl2'
_chemical_formula_weight 1147.34
_space_group_IT_number 14
_symmetry_cell_setting monoclinic
_symmetry_space_group_name_Hall '-P 2ybc'
_symmetry_space_group_name_H-M 'P 1 21/c 1'
_cell_angle_alpha 90
_cell_angle_beta 105.08(3)
_cell_angle_gamma 90
_cell_formula_units_Z 4
_cell_length_a 14.445(3)
_cell_length_b 12.943(3)
_cell_length_c 24.060(5)
_cell_measurement_temperature 293(2)
_cell_measurement_wavelength 0.71073
_cell_volume 4343.4(16)
_diffrn_ambient_temperature 293(2)
_exptl_crystal_density_diffrn 1.755
_cod_original_sg_symbol_H-M 'P 21/c'
_cod_database_code 4062504

loop_
_symmetry_equiv_pos_as_xyz
'x, y, z'
'-x, y+1/2, -z+1/2'
'-x, -y, -z'
'x, -y-1/2, z-1/2'

loop_
_atom_site_label
_atom_site_type_symbol
_atom_site_fract_x
_atom_site_fract_y
_atom_site_fract_z
_atom_site_U_iso_or_equiv
_atom_site_adp_type
_atom_site_occupancy
_atom_site_symmetry_multiplicity
_atom_site_calc_flag
_atom_site_refinement_flags
_atom_site_disorder_assembly
_atom_site_disorder_group
Tl1 Tl 0.65892(9) -0.09710(10) 0.37415(6) 0.0700(5) Uani 1 1 d . . .
Tl2 Tl 0.68498(10) 0.22762(11) 0.53716(6) 0.0836(6) Uani 1 1 d . . .
Ti1 Ti 0.8191(4) -0.3126(4) 0.3830(2) 0.0518(15) Uani 1 1 d . . .
Ti2 Ti 0.6939(4) -0.3008(4) 0.2717(2) 0.0492(15) Uani 1 1 d . . .
Ti3 Ti 0.8475(4) -0.1612(4) 0.3052(2) 0.0472(14) Uani 1 1 d . . .
N1 N 0.8293(14) -0.3071(14) 0.3052(8) 0.042(6) Uani 1 1 d . . .
N2 N 0.8438(13) -0.1690(15) 0.3850(8) 0.044(6) Uani 1 1 d . . .
H2 H 0.8933 -0.1425 0.4129 0.08 Uiso 1 1 d R . .
N3 N 0.7141(14) -0.1567(16) 0.2661(8) 0.050(6) Uani 1 1 d . . .
H3 H 0.6765 -0.1068 0.2511 0.08 Uiso 1 1 d R . .
N4 N 0.6830(14) -0.3172(14) 0.3479(8) 0.046(6) Uani 1 1 d . . .
H4 H 0.6342 -0.3246 0.3618 0.08 Uiso 1 1 d R . .
C11 C 0.956(3) -0.384(3) 0.4509(16) 0.092(11) Uiso 1 1 d . . .
C12 C 0.895(2) -0.463(2) 0.4243(12) 0.061(9) Uiso 1 1 d . . .
C13 C 0.815(3) -0.453(3) 0.4458(16) 0.104(12) Uiso 1 1 d . . .
C14 C 0.831(2) -0.369(2) 0.4799(14) 0.076(10) Uiso 1 1 d . . .
C15 C 0.913(2) -0.331(2) 0.4791(13) 0.069(9) Uiso 1 1 d . . .
C16 C 1.031(4) -0.419(4) 0.422(2) 0.30(4) Uiso 1 1 d . . .
H16A H 1.0821 -0.3707 0.4352 0.08 Uiso 1 1 d R . .
H16B H 1.0101 -0.4173 0.3806 0.08 Uiso 1 1 d R . .
H16C H 1.0536 -0.4877 0.4341 0.08 Uiso 1 1 d R . .
C17 C 0.859(4) -0.560(3) 0.386(2) 0.25(3) Uiso 1 1 d . . .
H17A H 0.7972 -0.5826 0.3883 0.08 Uiso 1 1 d R . .
H17B H 0.905 -0.6146 0.3987 0.08 Uiso 1 1 d R . .
H17C H 0.8571 -0.5419 0.3471 0.08 Uiso 1 1 d R . .
C18 C 0.715(3) -0.490(3) 0.444(2) 0.22(2) Uiso 1 1 d . . .
H18A H 0.7098 -0.5523 0.4213 0.08 Uiso 1 1 d R . .
H18B H 0.6677 -0.4415 0.4246 0.08 Uiso 1 1 d R . .
H18C H 0.706 -0.5063 0.4809 0.08 Uiso 1 1 d R . .
C19 C 0.779(3) -0.300(3) 0.513(2) 0.20(2) Uiso 1 1 d . . .
H19A H 0.8166 -0.2421 0.5305 0.08 Uiso 1 1 d R . .
H19B H 0.7635 -0.3417 0.543 0.08 Uiso 1 1 d R . .
H19C H 0.7206 -0.2768 0.4872 0.08 Uiso 1 1 d R . .
C20 C 0.970(3) -0.240(3) 0.507(2) 0.21(2) Uiso 1 1 d . . .
H20A H 1.0313 -0.2375 0.4988 0.08 Uiso 1 1 d R . .
H20B H 0.979 -0.244 0.5482 0.08 Uiso 1 1 d R . .
H20C H 0.9348 -0.178 0.493 0.08 Uiso 1 1 d R . .
C21 C 0.649(2) -0.452(2) 0.2190(14) 0.076(10) Uiso 1 1 d . . .
C22 C 0.572(2) -0.426(2) 0.2390(12) 0.058(8) Uiso 1 1 d . . .
C23 C 0.533(2) -0.329(2) 0.2116(12) 0.062(9) Uiso 1 1 d . . .
C24 C 0.596(2) -0.301(2) 0.1780(12) 0.062(9) Uiso 1 1 d . . .
C25 C 0.660(3) -0.374(3) 0.1836(15) 0.092(11) Uiso 1 1 d . . .
C26 C 0.712(2) -0.545(3) 0.2378(15) 0.121(14) Uiso 1 1 d . . .
H26A H 0.7616 -0.5455 0.2181 0.08 Uiso 1 1 d R . .
H26B H 0.6742 -0.607 0.2286 0.08 Uiso 1 1 d R . .
H26C H 0.7399 -0.5422 0.2786 0.08 Uiso 1 1 d R . .
C27 C 0.526(2) -0.483(2) 0.2817(12) 0.077(10) Uiso 1 1 d . . .
H27A H 0.4714 -0.4456 0.286 0.08 Uiso 1 1 d R . .
H27B H 0.5724 -0.4889 0.3184 0.08 Uiso 1 1 d R . .
H27C H 0.5068 -0.5514 0.2673 0.08 Uiso 1 1 d R . .
C28 C 0.455(2) -0.278(2) 0.2251(13) 0.083(10) Uiso 1 1 d . . .
H28A H 0.4289 -0.3211 0.2499 0.08 Uiso 1 1 d R . .
H28B H 0.406 -0.2649 0.1902 0.08 Uiso 1 1 d R . .
H28C H 0.4759 -0.2139 0.2441 0.08 Uiso 1 1 d R . .
C29 C 0.570(2) -0.210(2) 0.1355(13) 0.100(12) Uiso 1 1 d . . .
H29A H 0.5178 -0.1715 0.1432 0.08 Uiso 1 1 d R . .
H29B H 0.551 -0.2368 0.097 0.08 Uiso 1 1 d R . .
H29C H 0.6246 -0.1661 0.1397 0.08 Uiso 1 1 d R . .
C30 C 0.731(3) -0.379(3) 0.1456(16) 0.140(16) Uiso 1 1 d . . .
H30A H 0.7727 -0.4377 0.1565 0.08 Uiso 1 1 d R . .
H30B H 0.7689 -0.3171 0.1503 0.08 Uiso 1 1 d R . .
H30C H 0.6957 -0.3858 0.106 0.08 Uiso 1 1 d R . .
C31 C 0.967(2) -0.028(2) 0.3269(14) 0.070(9) Uiso 1 1 d . . .
C32 C 1.002(2) -0.109(2) 0.3039(12) 0.060(8) Uiso 1 1 d . . .
C33 C 0.950(2) -0.128(2) 0.2463(13) 0.063(9) Uiso 1 1 d . . .
C34 C 0.883(2) -0.051(2) 0.2361(13) 0.067(9) Uiso 1 1 d . . .
C35 C 0.890(2) 0.010(2) 0.2871(15) 0.084(11) Uiso 1 1 d . . .
C36 C 1.011(3) -0.001(3) 0.3892(16) 0.149(17) Uiso 1 1 d . . .
H36A H 0.9768 0.0577 0.3988 0.08 Uiso 1 1 d R . .
H36B H 1.077 0.017 0.3946 0.08 Uiso 1 1 d R . .
H36C H 1.0056 -0.0578 0.4136 0.08 Uiso 1 1 d R . .
C37 C 1.084(3) -0.194(3) 0.3286(18) 0.17(2) Uiso 1 1 d . . .
H37A H 1.089 -0.2409 0.2986 0.08 Uiso 1 1 d R . .
H37B H 1.0685 -0.2319 0.3593 0.08 Uiso 1 1 d R . .
H37C H 1.1439 -0.1588 0.3429 0.08 Uiso 1 1 d R . .
C38 C 0.966(2) -0.205(2) 0.2035(15) 0.116(14) Uiso 1 1 d . . .
H38A H 1.0177 -0.2497 0.222 0.08 Uiso 1 1 d R . .
H38B H 0.9825 -0.1688 0.1725 0.08 Uiso 1 1 d R . .
H38C H 0.909 -0.2444 0.1887 0.08 Uiso 1 1 d R . .
C39 C 0.812(2) -0.026(3) 0.1786(14) 0.117(14) Uiso 1 1 d . . .
H39A H 0.7729 0.0321 0.1835 0.08 Uiso 1 1 d R . .
H39B H 0.7713 -0.0847 0.166 0.08 Uiso 1 1 d R . .
H39C H 0.8457 -0.0093 0.1505 0.08 Uiso 1 1 d R . .
C40 C 0.831(3) 0.100(3) 0.2942(16) 0.141(16) Uiso 1 1 d . . .
H40A H 0.7827 0.1107 0.2588 0.08 Uiso 1 1 d R . .
H40B H 0.8703 0.1606 0.3032 0.08 Uiso 1 1 d R . .
H40C H 0.8006 0.0869 0.3246 0.08 Uiso 1 1 d R . .
C101 C 0.687(2) 0.120(2) 0.4239(15) 0.093(11) Uiso 1 1 d . . .
H101 H 0.6883 0.1682 0.3955 0.08 Uiso 1 1 d R . .
C102 C 0.769(2) 0.073(2) 0.4571(13) 0.082(10) Uiso 1 1 d . . .
H102 H 0.8335 0.0813 0.4578 0.08 Uiso 1 1 d R . .
C103 C 0.728(2) 0.005(2) 0.4920(12) 0.057(8) Uiso 1 1 d . . .
H103 H 0.7609 -0.044 0.5178 0.08 Uiso 1 1 d R . .
C104 C 0.641(2) 0.019(2) 0.4825(14) 0.086(11) Uiso 1 1 d . . .
H104 H 0.6012 -0.0108 0.5031 0.08 Uiso 1 1 d R . .
C105 C 0.607(3) 0.085(2) 0.4384(14) 0.087(11) Uiso 1 1 d . . .
H105 H 0.5441 0.1043 0.421 0.08 Uiso 1 1 d R . .
C201 C 0.554(3) 0.218(3) 0.6055(18) 0.125(14) Uiso 1 1 d . . .
H201 H 0.5551 0.1545 0.6234 0.08 Uiso 1 1 d R . .
C202 C 0.507(2) 0.247(2) 0.5530(15) 0.082(11) Uiso 1 1 d . . .
H202 H 0.4665 0.2022 0.5271 0.08 Uiso 1 1 d R . .
C203 C 0.522(3) 0.348(3) 0.5392(18) 0.117(14) Uiso 1 1 d . . .
H203 H 0.4912 0.3833 0.5057 0.08 Uiso 1 1 d R . .
C204 C 0.591(3) 0.388(4) 0.5855(19) 0.156(18) Uiso 1 1 d . . .
H204 H 0.6229 0.451 0.5882 0.08 Uiso 1 1 d R . .
C205 C 0.602(2) 0.312(3) 0.6265(17) 0.103(12) Uiso 1 1 d . . .
H205 H 0.6365 0.3202 0.6646 0.08 Uiso 1 1 d R . .

loop_
_atom_site_aniso_label
_atom_site_aniso_U_11
_atom_site_aniso_U_22
_atom_site_aniso_U_33
_atom_site_aniso_U_23
_atom_site_aniso_U_13
_atom_site_aniso_U_12
Tl1 0.0641(9) 0.0840(10) 0.0629(9) -0.0145(8) 0.0184(7) 0.0066(8)
Tl2 0.0716(11) 0.0961(11) 0.0857(12) -0.0273(9) 0.0252(9) -0.0025(9)
Ti1 0.062(4) 0.053(3) 0.041(3) 0.003(3) 0.015(3) 0.005(3)
Ti2 0.061(4) 0.058(4) 0.031(3) -0.011(3) 0.016(3) -0.010(3)
Ti3 0.040(3) 0.059(4) 0.043(4) 0.005(3) 0.012(3) 0.002(3)
N1 0.060(17) 0.048(14) 0.025(13) -0.007(11) 0.024(12) 0.004(11)
N2 0.029(14) 0.076(16) 0.028(14) 0.003(12) 0.011(11) 0.008(12)
N3 0.043(15) 0.075(16) 0.028(14) -0.005(12) 0.004(12) -0.007(13)
N4 0.049(15) 0.046(14) 0.045(14) -0.024(11) 0.016(12) 0.010(12)

loop_
_geom_bond_atom_site_label_1
_geom_bond_atom_site_label_2
_geom_bond_distance
_geom_bond_site_symmetry_2
_geom_bond_publ_flag
Tl1 N2 2.776(18) . ?
Tl2 C202 2.71(3) . ?
Tl2 C201 2.82(4) . ?
Tl2 C203 2.84(4) . ?
Tl2 C204 2.89(4) . ?
Ti1 N2 1.89(2) . ?
Ti1 N1 1.918(18) . ?
Ti1 N4 1.93(2) . ?
Ti1 C12 2.32(3) . ?
Ti1 C15 2.37(3) . ?
Ti1 C13 2.38(4) . ?
Ti1 C11 2.39(4) . ?
Ti1 C14 2.41(3) . ?
Ti1 Ti3 2.812(7) . ?
Ti1 Ti2 2.818(7) . ?
Ti2 N4 1.89(2) . ?
Ti2 N3 1.90(2) . ?
Ti2 N1 1.91(2) . ?
Ti2 C25 2.26(3) . ?
Ti2 C24 2.33(3) . ?
Ti2 C21 2.33(3) . ?
Ti2 C22 2.37(3) . ?
Ti2 C23 2.42(3) . ?
Ti2 Ti3 2.812(7) . ?
Ti3 N1 1.906(19) . ?
Ti3 N3 1.91(2) . ?
Ti3 N2 1.937(18) . ?
Ti3 C32 2.34(3) . ?
Ti3 C33 2.34(3) . ?
Ti3 C34 2.35(3) . ?
Ti3 C35 2.37(3) . ?
Ti3 C31 2.39(3) . ?
C11 C15 1.23(4) . ?
C11 C12 1.38(4) . ?
C11 C16 1.51(6) . ?
C12 C13 1.39(4) . ?
C12 C17 1.57(5) . ?
C13 C14 1.35(4) . ?
C13 C18 1.51(5) . ?
C14 C15 1.30(4) . ?
C14 C19 1.52(4) . ?
C15 C20 1.50(4) . ?
C21 C25 1.36(4) . ?
C21 C22 1.37(4) . ?
C21 C26 1.50(4) . ?
C22 C23 1.46(3) . ?
C22 C27 1.55(3) . ?
C23 C24 1.41(3) . ?
C23 C28 1.42(3) . ?
C24 C25 1.30(4) . ?
C24 C29 1.54(4) . ?
C25 C30 1.54(4) . ?
C31 C32 1.34(3) . ?
C31 C35 1.36(4) . ?
C31 C36 1.51(4) . ?
C32 C33 1.41(3) . ?
C32 C37 1.61(4) . ?
C33 C34 1.36(3) . ?
C33 C38 1.49(4) . ?
C34 C35 1.44(4) . ?
C34 C39 1.53(4) . ?
C35 C40 1.48(4) . ?
C101 C105 1.37(4) . ?
C101 C102 1.39(4) . ?
C102 C103 1.44(4) . ?
C103 C104 1.23(4) . ?
C104 C105 1.35(4) . ?
C201 C202 1.32(4) . ?
C201 C205 1.42(4) . ?
C202 C203 1.39(4) . ?
C203 C204 1.38(5) . ?
C204 C205 1.38(5) . ?
